data_1528946
loop_
_publ_author_name
'Tsuchiya, T.'
'Wentzcovitch, R.M.'
'Umemoto, S.'
'Tsuchiya, J.'

_publ_section_title
;
 Phase transition in Mg Si O3 perovskite in the earth's lower mantle
;
_journal_name_full 'Earth and Planetary Science Letters'
_journal_page_first 241
_journal_page_last 248
_journal_volume 224
_journal_year 2004
_chemical_formula_sum 'Mg O3 Si'
_chemical_name_systematic 'Mg Si O3'
_space_group_IT_number 63
_symmetry_space_group_name_Hall '-C 2c 2'
_symmetry_space_group_name_H-M 'C m c m'
_cell_angle_alpha 90
_cell_angle_beta 90
_cell_angle_gamma 90
_cell_formula_units_Z 4
_cell_length_a 2.462
_cell_length_b 8.053
_cell_length_c 6.108
_cell_volume 121.100
_citation_journal_id_ASTM EPSLA2
_cod_data_source_file Tsuchiya_EPSLA2_2004_1122.cif
_cod_data_source_block Mg1O3Si1
_cod_original_cell_volume 121.1002
_cod_original_formula_sum 'Mg1 O3 Si1'
_cod_database_code 1528946

loop_
_symmetry_equiv_pos_as_xyz
x,y,z
-x,-y,z+1/2
x,-y,-z
-x,y,-z+1/2
-x,-y,-z
x,y,-z-1/2
-x,y,z
x,-y,z-1/2
x+1/2,y+1/2,z
-x+1/2,-y+1/2,z+1/2
x+1/2,-y+1/2,-z
-x+1/2,y+1/2,-z+1/2
-x+1/2,-y+1/2,-z
x+1/2,y+1/2,-z-1/2
-x+1/2,y+1/2,z
x+1/2,-y+1/2,z-1/2

loop_
_atom_site_label
_atom_site_type_symbol
_atom_site_fract_x
_atom_site_fract_y
_atom_site_fract_z
_atom_site_occupancy
_atom_site_U_iso_or_equiv
O1 O-2 0 0.073 0.25 1 0.0
Si1 Si+4 0 0 0 1 0.0
O2 O-2 0 0.363 0.441 1 0.0
Mg1 Mg+2 0 0.253 0.75 1 0.0
